data_8100205
loop_
_publ_author_name
'Itoh, Kuniaki'
'Iwata, Shine'

_publ_section_title
;
Crystal structure of 3-cyano-3-phenylsulfonyl-2-methoxycarbonylethene-
1-phenylcyclopropane, C~20~H~17~NO~4~S
;
_journal_issue 4
_journal_name_full 'Zeitschrift f\"ur Kristallographie - New Crystal Structures'
_journal_page_first 455
_journal_page_last 456
_journal_volume 219
_journal_year 2004
_chemical_formula_sum 'C20 H17 N O4 S'
_chemical_formula_weight 367.41
_chemical_melting_point 442.6(5)
_space_group_IT_number 61
_symmetry_cell_setting orthorhombic
_symmetry_space_group_name_Hall '-P 2ac 2ab'
_symmetry_space_group_name_H-M 'P b c a'
_cell_angle_alpha 90.00
_cell_angle_beta 90.00
_cell_angle_gamma 90.00
_cell_formula_units_Z 8
_cell_length_a 17.354(4)
_cell_length_b 8.8651(18)
_cell_length_c 24.388(5)
_cell_measurement_temperature 193(2)
_cell_volume 3752.1(13)
_diffrn_ambient_temperature 566(2)
_exptl_crystal_density_diffrn 1.301
_exptl_crystal_density_meas 1.31
_cod_depositor_comments
;
The following automatic conversions were performed:

'_chemical_melting_point' value '169-170 \%C' was changed to
'442.6(5)' - it was converted from degrees Celsius(C) to Kelvins(K),
the average value was taken and precision was estimated.

Automatic conversion script
Id: cif_fix_values 1646 2011-03-28 12:23:43Z adriana 
;
_cod_database_code 8100205

loop_
_symmetry_equiv_pos_as_xyz
'x, y, z'
'-x+1/2, -y, z+1/2'
'-x, y+1/2, -z+1/2'
'x+1/2, -y+1/2, -z'
'-x, -y, -z'
'x-1/2, y, -z-1/2'
'x, -y-1/2, z-1/2'
'-x-1/2, y-1/2, z'

loop_
_atom_site_label
_atom_site_type_symbol
_atom_site_fract_x
_atom_site_fract_y
_atom_site_fract_z
_atom_site_U_iso_or_equiv
_atom_site_adp_type
_atom_site_occupancy
_atom_site_symmetry_multiplicity
_atom_site_Wyckoff_symbol
_atom_site_calc_flag
_atom_site_refinement_flags
_atom_site_disorder_assembly
_atom_site_disorder_group
C1 C 0.98672(11) 0.4874(2) 0.34782(8) 0.0605(5) Uani 1 8 c d . . .
C2 C 1.05873(12) 0.4339(3) 0.37565(8) 0.0656(5) Uani 1 8 c d . . .
C3 C 0.99322(10) 0.3224(2) 0.36311(7) 0.0556(4) Uani 1 8 c d . . .
C4 C 0.92779(13) 0.5863(2) 0.37477(7) 0.0628(5) Uani 1 8 c d . . .
C5 C 0.9491(2) 0.7205(3) 0.39866(10) 0.0858(7) Uani 1 8 c d . . .
C6 C 0.8935(3) 0.8118(3) 0.42321(12) 0.1089(12) Uani 1 8 c d . . .
C7 C 0.8179(3) 0.7704(4) 0.42333(13) 0.1056(10) Uani 1 8 c d . . .
C8 C 0.79589(19) 0.6396(4) 0.39915(12) 0.0989(8) Uani 1 8 c d . . .
C9 C 0.85041(14) 0.5481(3) 0.37499(10) 0.0779(6) Uani 1 8 c d . . .
C10 C 1.07459(13) 0.4693(3) 0.43357(8) 0.0737(6) Uani 1 8 c d . . .
C11 C 1.14271(13) 0.4825(3) 0.45710(9) 0.0731(6) Uani 1 8 c d . . .
C12 C 1.21709(12) 0.4575(3) 0.43002(9) 0.0732(6) Uani 1 8 c d . . .
C13 C 1.3513(2) 0.4936(10) 0.4377(2) 0.140(2) Uani 1 8 c d . . .
C14 C 0.94863(12) 0.2633(2) 0.40788(8) 0.0622(5) Uani 1 8 c d . . .
C15 C 0.92118(11) 0.1628(2) 0.27873(7) 0.0579(5) Uani 1 8 c d . . .
C16 C 0.89934(18) 0.2581(3) 0.23702(9) 0.0794(7) Uani 1 8 c d . . .
C17 C 0.8283(3) 0.2362(5) 0.21281(14) 0.1125(12) Uani 1 8 c d . . .
C18 C 0.7809(2) 0.1233(6) 0.22987(17) 0.1225(14) Uani 1 8 c d . . .
C19 C 0.80352(19) 0.0276(5) 0.27018(15) 0.1149(11) Uani 1 8 c d . . .
C20 C 0.87377(15) 0.0468(3) 0.29541(10) 0.0818(7) Uani 1 8 c d . . .
O1 O 1.22620(9) 0.3984(3) 0.38655(7) 0.1180(8) Uani 1 8 c d . . .
O2 O 1.27461(9) 0.5074(3) 0.46033(7) 0.1003(6) Uani 1 8 c d . . .
O3 O 1.03142(11) 0.04866(19) 0.33735(7) 0.0990(6) Uani 1 8 c d . . .
O4 O 1.06256(10) 0.2538(2) 0.27280(7) 0.1035(6) Uani 1 8 c d . . .
N1 N 0.91349(14) 0.2162(2) 0.44321(9) 0.0928(6) Uani 1 8 c d . . .
S1 S 1.01060(3) 0.18563(7) 0.31047(2) 0.0683(2) Uani 1 8 c d . . .
H1 H 0.9908(12) 0.503(3) 0.3115(10) 0.075(7) Uiso 1 8 c d . . .
H2 H 1.1039(11) 0.417(2) 0.3519(8) 0.063(5) Uiso 1 8 c d . . .
H3 H 1.0000(14) 0.737(3) 0.4015(10) 0.086(8) Uiso 1 8 c d . . .
H4 H 0.9068(17) 0.893(4) 0.4378(12) 0.113(10) Uiso 1 8 c d . . .
H5 H 0.7813(16) 0.840(3) 0.4426(12) 0.111(9) Uiso 1 8 c d . . .
H6 H 0.741(2) 0.621(5) 0.3973(17) 0.174(16) Uiso 1 8 c d . . .
H7 H 0.8346(14) 0.457(3) 0.3571(10) 0.095(8) Uiso 1 8 c d . . .
H8 H 1.0301(14) 0.492(3) 0.4543(10) 0.092(7) Uiso 1 8 c d . . .
H9 H 1.1470(12) 0.513(3) 0.4931(10) 0.085(7) Uiso 1 8 c d . . .
H10 H 1.384(2) 0.547(4) 0.4586(16) 0.154(14) Uiso 1 8 c d . . .
H11 H 1.352(2) 0.536(4) 0.4056(17) 0.140(15) Uiso 1 8 c d . . .
H12 H 1.356(2) 0.391(4) 0.4310(18) 0.147(19) Uiso 1 8 c d . . .
H13 H 0.9342(17) 0.328(3) 0.2269(11) 0.105(10) Uiso 1 8 c d . . .
H14 H 0.819(2) 0.295(4) 0.1867(16) 0.131(12) Uiso 1 8 c d . . .
H15 H 0.734(2) 0.123(4) 0.2120(17) 0.163(14) Uiso 1 8 c d . . .
H16 H 0.767(2) -0.058(5) 0.2811(16) 0.164(14) Uiso 1 8 c d . . .
H17 H 0.8913(15) -0.015(3) 0.3234(12) 0.102(8) Uiso 1 8 c d . . .

loop_
_atom_site_aniso_label
_atom_site_aniso_U_11
_atom_site_aniso_U_22
_atom_site_aniso_U_33
_atom_site_aniso_U_23
_atom_site_aniso_U_13
_atom_site_aniso_U_12
C1 0.0751(13) 0.0620(12) 0.0442(10) 0.0027(8) 0.0049(9) -0.0112(9)
C2 0.0577(11) 0.0886(15) 0.0505(10) -0.0108(10) 0.0105(9) -0.0111(10)
C3 0.0582(10) 0.0592(11) 0.0496(10) -0.0036(8) 0.0058(8) -0.0009(8)
C4 0.0894(14) 0.0476(10) 0.0512(10) 0.0061(8) 0.0008(9) 0.0002(9)
C5 0.120(2) 0.0546(13) 0.0829(16) -0.0013(11) 0.0093(15) -0.0142(14)
C6 0.199(4) 0.0446(14) 0.0834(18) -0.0065(12) 0.009(2) 0.0060(19)
C7 0.149(3) 0.0760(19) 0.0916(19) 0.0084(15) 0.011(2) 0.042(2)
C8 0.100(2) 0.092(2) 0.105(2) -0.0065(16) -0.0052(16) 0.0372(16)
C9 0.0786(15) 0.0712(14) 0.0839(16) -0.0080(11) -0.0122(12) 0.0129(12)
C10 0.0636(12) 0.1037(17) 0.0537(12) -0.0162(11) 0.0107(10) -0.0060(11)
C11 0.0734(14) 0.0965(16) 0.0495(11) -0.0169(10) 0.0037(10) -0.0035(11)
C12 0.0658(12) 0.0981(16) 0.0558(12) -0.0097(11) -0.0013(10) 0.0022(11)
C13 0.0693(19) 0.255(7) 0.096(3) -0.025(3) 0.0072(17) -0.019(3)
C14 0.0740(12) 0.0500(10) 0.0624(12) -0.0006(9) 0.0080(10) 0.0025(9)
C15 0.0681(11) 0.0582(11) 0.0473(9) -0.0064(8) 0.0030(8) 0.0069(9)
C16 0.1110(19) 0.0660(13) 0.0612(13) 0.0005(10) -0.0108(13) 0.0097(14)
C17 0.146(3) 0.112(2) 0.080(2) -0.0129(18) -0.044(2) 0.048(2)
C18 0.088(2) 0.169(4) 0.111(3) -0.049(3) -0.030(2) 0.020(2)
C19 0.093(2) 0.153(3) 0.099(2) -0.025(2) 0.0005(18) -0.038(2)
C20 0.0930(17) 0.0875(16) 0.0647(14) 0.0033(12) -0.0012(12) -0.0129(13)
O1 0.0746(11) 0.198(2) 0.0815(11) -0.0579(13) 0.0054(8) 0.0153(12)
O2 0.0675(10) 0.1642(18) 0.0692(10) -0.0197(10) 0.0004(8) -0.0138(10)
O3 0.1146(13) 0.0824(11) 0.1000(12) -0.0245(9) -0.0388(10) 0.0452(10)
O4 0.0807(10) 0.1471(16) 0.0827(10) -0.0468(11) 0.0320(9) -0.0206(10)
N1 0.1243(17) 0.0722(12) 0.0819(13) 0.0078(10) 0.0339(12) -0.0102(11)
S1 0.0649(3) 0.0777(4) 0.0622(3) -0.0196(2) 0.0012(2) 0.0110(3)

loop_
_geom_bond_atom_site_label_1
_geom_bond_atom_site_label_2
_geom_bond_distance
_geom_bond_site_symmetry_2
_geom_bond_publ_flag
S1 O4 1.4222(18) . ?
S1 O3 1.4266(18) . ?
S1 C15 1.746(2) . ?
S1 C3 1.7914(19) . ?
C12 O1 1.193(3) . ?
C1 O2 1.318(2) . ?
C1 C11 1.467(3) . ?
O2 C13 1.447(4) . ?
C15 C16 1.376(3) . ?
C15 C17 1.378(3) . ?
C2 C10 1.473(3) . ?
C2 C1 1.499(3) . ?
C2 C10 1.537(3) . ?
C1 C4 1.499(3) . ?
C1 C3 1.514(3) . ?
C3 C14 1.437(3) . ?
C10 C11 1.319(3) . ?
C4 C5 1.375(3) . ?
C4 C9 1.385(3) . ?
C5 C6 1.394(5) . ?
C9 C8 1.379(4) . ?
C16 C17 1.381(5) . ?
C14 N1 1.135(2) . ?
C18 C19 1.357(6) . ?
C18 C17 1.360(5) . ?
C17 C19 1.376(4) . ?
C6 C7 1.362(5) . ?
C8 C7 1.356(5) . ?
